data_7119524
loop_
_publ_author_name
'Wei, Peifa'
'Wang, Haoze'
'Jie, Kecheng'
'Huang, Feihe'

_publ_section_title
;
 Taco complex-templated highly regio- and stereo-selective
 photodimerization of a coumarin-containing crown ether
;
_journal_coden_ASTM CHCOFS
_journal_issue 10
_journal_name_full
;
 Chemical Communications (Cambridge, United Kingdom)
;
_journal_page_first 1688
_journal_page_last 1691
_journal_paper_doi 10.1039/c6cc10089a
_journal_volume 53
_journal_year 2017
_chemical_formula_moiety '2(C50 H55 O16), 2(C14 H12 N2), 4(F6 P), 10(C2 H3 N), H2 O'
_chemical_formula_sum 'C148 H166 F24 N14 O33 P4'
_chemical_formula_weight 3248.83
_space_group_crystal_system monoclinic
_space_group_IT_number 14
_space_group_name_Hall '-P 2ybc'
_space_group_name_H-M_alt 'P 1 21/c 1'
_symmetry_space_group_name_Hall '-P 2ybc'
_symmetry_space_group_name_H-M 'P 1 21/c 1'
_atom_sites_solution_hydrogens geom
_atom_sites_solution_primary direct
_atom_sites_solution_secondary difmap
_audit_creation_date 2016-06-06
_audit_creation_method
;
Olex2 1.2
(compiled 2014.03.20 svn.r2914 for OlexSys, GUI svn.r4816)
;
_audit_update_record
;
2016-09-27 deposited with the CCDC.
2017-01-19 downloaded from the CCDC.
;
_cell_angle_alpha 90.00
_cell_angle_beta 104.925(5)
_cell_angle_gamma 90.00
_cell_formula_units_Z 2
_cell_length_a 26.2806(15)
_cell_length_b 10.5229(5)
_cell_length_c 28.8376(16)
_cell_measurement_reflns_used 5744
_cell_measurement_temperature 170
_cell_measurement_theta_max 29.5063
_cell_measurement_theta_min 3.1031
_cell_volume 7705.9(7)
_computing_cell_refinement
;
CrysAlisPro, Agilent Technologies,
Version 1.171.35.11 (release 16-05-2011 CrysAlis171 .NET)
(compiled May 16 2011,17:55:39)
;
_computing_data_collection
;
CrysAlisPro, Agilent Technologies,
Version 1.171.35.11 (release 16-05-2011 CrysAlis171 .NET)
(compiled May 16 2011,17:55:39)
;
_computing_data_reduction
;
CrysAlisPro, Agilent Technologies,
Version 1.171.35.11 (release 16-05-2011 CrysAlis171 .NET)
(compiled May 16 2011,17:55:39)
;
_computing_molecular_graphics 'Olex2 (Dolomanov et al., 2009)'
_computing_publication_material 'Olex2 (Dolomanov et al., 2009)'
_computing_structure_refinement 'ShelXL (Sheldrick, 2008)'
_computing_structure_solution 'ShelXS (Sheldrick, 2008)'
_diffrn_ambient_temperature 170
_diffrn_detector_area_resol_mean 10.3592
_diffrn_measured_fraction_theta_full 0.996
_diffrn_measured_fraction_theta_max 0.996
_diffrn_measurement_device_type 'Xcalibur, Atlas, Gemini ultra'
_diffrn_measurement_method '\w scans'
_diffrn_orient_matrix_UB_11 0.0015625000
_diffrn_orient_matrix_UB_12 0.0467954000
_diffrn_orient_matrix_UB_13 0.0180525000
_diffrn_orient_matrix_UB_21 0.0256393000
_diffrn_orient_matrix_UB_22 -0.0213987000
_diffrn_orient_matrix_UB_23 0.0118371000
_diffrn_orient_matrix_UB_31 0.0109507000
_diffrn_orient_matrix_UB_32 0.0435322000
_diffrn_orient_matrix_UB_33 -0.0135165000
_diffrn_radiation_monochromator graphite
_diffrn_radiation_type MoK\a
_diffrn_radiation_wavelength 0.71073
_diffrn_reflns_av_R_equivalents 0.0444
_diffrn_reflns_av_unetI/netI 0.0579
_diffrn_reflns_limit_h_max 31
_diffrn_reflns_limit_h_min -31
_diffrn_reflns_limit_k_max 12
_diffrn_reflns_limit_k_min -12
_diffrn_reflns_limit_l_max 25
_diffrn_reflns_limit_l_min -34
_diffrn_reflns_number 29849
_diffrn_reflns_theta_full 25.35
_diffrn_reflns_theta_max 25.35
_diffrn_reflns_theta_min 3.11
_diffrn_source 'Enhance (Mo) X-ray Source'
_exptl_absorpt_coefficient_mu 0.156
_exptl_absorpt_correction_T_max 1.00000
_exptl_absorpt_correction_T_min 0.93480
_exptl_absorpt_correction_type multi-scan
_exptl_absorpt_process_details
;
CrysAlisPro, Agilent Technologies,
Version 1.171.35.11 (release 16-05-2011 CrysAlis171 .NET)
(compiled May 16 2011,17:55:39)
Empirical absorption correction using spherical harmonics,
 implemented in SCALE3 ABSPACK scaling algorithm.
;
_exptl_crystal_colour yellow
_exptl_crystal_colour_primary yellow
_exptl_crystal_density_diffrn 1.400
_exptl_crystal_density_method 'not measured'
_exptl_crystal_description plate
_exptl_crystal_F_000 3384
_exptl_crystal_size_max 0.46
_exptl_crystal_size_mid 0.36
_exptl_crystal_size_min 0.23
_refine_diff_density_max 0.755
_refine_diff_density_min -1.134
_refine_diff_density_rms 0.070
_refine_ls_extinction_method none
_refine_ls_goodness_of_fit_ref 1.033
_refine_ls_hydrogen_treatment constr
_refine_ls_matrix_type full
_refine_ls_number_parameters 1019
_refine_ls_number_reflns 14066
_refine_ls_number_restraints 18
_refine_ls_restrained_S_all 1.036
_refine_ls_R_factor_all 0.1202
_refine_ls_R_factor_gt 0.0799
_refine_ls_shift/su_max 0.008
_refine_ls_shift/su_mean 0.000
_refine_ls_structure_factor_coef Fsqd
_refine_ls_weighting_details 'calc w=1/[\s^2^(Fo^2^)+(0.1119P)^2^+9.8601P] where P=(Fo^2^+2Fc^2^)/3'
_refine_ls_weighting_scheme calc
_refine_ls_wR_factor_gt 0.2039
_refine_ls_wR_factor_ref 0.2361
_reflns_number_gt 9205
_reflns_number_total 14066
_reflns_threshold_expression >2sigma(I)
_cod_data_source_file c6cc09939d2.cif
_cod_data_source_block 160605_pfw_196_g6_a
_cod_depositor_comments 'Adding full bibliography for 7119524--7119525.cif.'
_cod_database_code 7119524
_chemical_oxdiff_formula 'c10 h10 n2 o8 p1 f6'
_reflns_odcompleteness_completeness 99.60
_reflns_odcompleteness_iscentric 1
_reflns_odcompleteness_theta 26.32
_olex2_refinement_description
;
1. Fixed Uiso
 At 1.2 times of:
  All C(H) groups, All C(H,H) groups
 At 1.5 times of:
  All C(H,H,H) groups, All O(H,H) groups
2. Uiso/Uaniso restraints and constraints
C73 \\sim C72 \\sim C71 \\sim N6 \\sim C70 \\sim C68 \\sim N7 \\sim C73: within
1.7A with sigma of 0.01 and sigma for terminal atoms of 0.02
3. Others
 Fixed Sof: O17(0.5) H17A(0.5) H17B(0.5)
4.a Free rotating group:
 O17(H17A,H17B)
4.b Secondary CH2 refined with riding coordinates:
 C7(H7A,H7B), C8(H8A,H8B), C9(H9A,H9B), C10(H10A,H10B), C12(H12A,H12B),
 C13(H13A,H13B), C14(H14A,H14B), C21(H21A,H21B), C22(H22A,H22B), C23(H23A,H23B),
  C24(H24A,H24B), C25(H25A,H25B), C26(H26A,H26B), C27(H27A,H27B), C28(H28A,
 H28B), C29(H29A,H29B), C40(H40A,H40B), C63(H63A,H63B), C64(H64A,H64B)
4.c Aromatic/amide H refined with riding coordinates:
 C2(H2), C4(H4), C6(H6), C11(H11), C16(H16), C18(H18), C20(H20), C31(H31),
 C32(H32), C35(H35), C37(H37), C42(H42), C43(H43), C46(H46), C48(H48), C51(H51),
  C52(H52), C53(H53), C58(H58), C59(H59), C60(H60), C61(H61), C62(H62)
4.d Idealised Me refined as rotating group:
 C39(H39A,H39B,H39C), C50(H50A,H50B,H50C), C68(H68A,H68B,H68C), C70(H70A,H70B,
 H70C), C72(H72A,H72B,H72C), C66(H66A,H66B,H66C), C74(H74A,H74B,H74C)
;

loop_
_space_group_symop_id
_space_group_symop_operation_xyz
1 'x, y, z'
2 '-x, y+1/2, -z+1/2'
3 '-x, -y, -z'
4 'x, -y-1/2, z-1/2'

loop_
_atom_site_label
_atom_site_type_symbol
_atom_site_fract_x
_atom_site_fract_y
_atom_site_fract_z
_atom_site_U_iso_or_equiv
_atom_site_adp_type
_atom_site_occupancy
_atom_site_calc_flag
_atom_site_refinement_flags_posn
O1 O 0.35124(9) 1.0858(2) 0.03963(8) 0.0344(6) Uani 1 d .
O2 O 0.43805(10) 0.9996(2) 0.10834(9) 0.0384(6) Uani 1 d .
O3 O 0.48715(11) 0.7967(3) 0.16507(10) 0.0429(7) Uani 1 d .
O4 O 0.47489(10) 0.5705(3) 0.11391(10) 0.0432(7) Uani 1 d .
O5 O 0.40034(10) 0.4289(2) 0.04934(9) 0.0359(6) Uani 1 d .
O6 O 0.21904(9) 0.3665(2) 0.00378(8) 0.0328(6) Uani 1 d .
O7 O 0.11949(10) 0.4179(2) 0.02000(9) 0.0357(6) Uani 1 d .
O8 O 0.05938(11) 0.6207(2) 0.04137(10) 0.0438(7) Uani 1 d .
O9 O 0.08926(10) 0.8642(2) 0.01627(11) 0.0418(7) Uani 1 d .
O10 O 0.17191(10) 1.0072(2) -0.00486(9) 0.0355(6) Uani 1 d .
O11 O 0.23060(11) 1.1499(3) -0.15523(9) 0.0420(7) Uani 1 d .
O12 O 0.25864(10) 1.0489(2) -0.30743(8) 0.0365(6) Uani 1 d .
O13 O 0.27260(12) 0.9924(3) -0.37649(10) 0.0502(8) Uani 1 d .
O14 O 0.34179(11) 0.3050(2) -0.13390(8) 0.0355(6) Uani 1 d .
O15 O 0.31062(10) 0.4516(2) -0.29445(8) 0.0337(6) Uani 1 d .
O16 O 0.29034(12) 0.5221(3) -0.36867(9) 0.0488(7) Uani 1 d .
C1 C 0.21616(14) 1.0261(3) -0.02127(13) 0.0281(8) Uani 1 d .
C2 C 0.21628(15) 1.0235(3) -0.06935(12) 0.0314(8) Uani 1 d .
H2 H 0.1848 1.0079 -0.0936 0.038 Uiso 1 calc R
C3 C 0.26333(15) 1.0440(3) -0.08119(12) 0.0312(8) Uani 1 d .
C4 C 0.30973(15) 1.0647(3) -0.04658(12) 0.0308(8) Uani 1 d .
H4 H 0.3418 1.0777 -0.0554 0.037 Uiso 1 calc R
C5 C 0.30872(14) 1.0660(3) 0.00176(12) 0.0269(7) Uani 1 d .
C6 C 0.26194(14) 1.0471(3) 0.01430(12) 0.0272(7) Uani 1 d .
H6 H 0.2612 1.0484 0.0471 0.033 Uiso 1 calc R
C7 C 0.40260(14) 1.0927(4) 0.03194(13) 0.0335(8) Uani 1 d .
H7A H 0.4051 1.1660 0.0111 0.040 Uiso 1 calc R
H7B H 0.4105 1.0141 0.0163 0.040 Uiso 1 calc R
C8 C 0.44048(15) 1.1081(4) 0.08022(14) 0.0368(9) Uani 1 d .
H8A H 0.4767 1.1187 0.0765 0.044 Uiso 1 calc R
H8B H 0.4313 1.1848 0.0962 0.044 Uiso 1 calc R
C9 C 0.46754(17) 1.0141(4) 0.15680(14) 0.0433(10) Uani 1 d .
H9A H 0.4543 1.0879 0.1715 0.052 Uiso 1 calc R
H9B H 0.5051 1.0290 0.1582 0.052 Uiso 1 calc R
C10 C 0.46194(18) 0.8953(4) 0.18366(15) 0.0468(10) Uani 1 d .
H10A H 0.4785 0.9067 0.2183 0.056 Uiso 1 calc R
H10B H 0.4243 0.8749 0.1794 0.056 Uiso 1 calc R
C11 C 0.48580(19) 0.6778(4) 0.18752(15) 0.0480(11) Uani 1 d .
H11 H 0.4727 0.6626 0.2148 0.058 Uiso 1 calc R
C12 C 0.50834(17) 0.5804(4) 0.16101(15) 0.0465(10) Uani 1 d .
H12A H 0.5442 0.6058 0.1596 0.056 Uiso 1 calc R
H12B H 0.5107 0.4974 0.1776 0.056 Uiso 1 calc R
C13 C 0.48930(15) 0.4718(4) 0.08694(15) 0.0418(10) Uani 1 d .
H13A H 0.4912 0.3905 0.1045 0.050 Uiso 1 calc R
H13B H 0.5244 0.4895 0.0817 0.050 Uiso 1 calc R
C14 C 0.44912(15) 0.4624(4) 0.03970(14) 0.0386(9) Uani 1 d .
H14A H 0.4458 0.5448 0.0226 0.046 Uiso 1 calc R
H14B H 0.4597 0.3968 0.0194 0.046 Uiso 1 calc R
C15 C 0.35705(14) 0.4169(3) 0.01164(12) 0.0273(7) Uani 1 d .
C16 C 0.30972(14) 0.3994(3) 0.02382(12) 0.0287(8) Uani 1 d .
H16 H 0.3090 0.3987 0.0566 0.034 Uiso 1 calc R
C17 C 0.26367(14) 0.3831(3) -0.01176(12) 0.0270(7) Uani 1 d .
C18 C 0.26403(15) 0.3843(3) -0.06005(12) 0.0295(8) Uani 1 d .
H18 H 0.2324 0.3717 -0.0844 0.035 Uiso 1 calc R
C19 C 0.31105(15) 0.4041(3) -0.07176(12) 0.0306(8) Uani 1 d .
C20 C 0.35792(15) 0.4208(3) -0.03643(12) 0.0299(8) Uani 1 d .
H20 H 0.3901 0.4345 -0.0450 0.036 Uiso 1 calc R
C21 C 0.17087(14) 0.3398(3) -0.03120(13) 0.0329(8) Uani 1 d .
H21A H 0.1758 0.2664 -0.0511 0.039 Uiso 1 calc R
H21B H 0.1603 0.4142 -0.0525 0.039 Uiso 1 calc R
C22 C 0.12897(16) 0.3104(3) -0.00630(15) 0.0388(9) Uani 1 d .
H22A H 0.0961 0.2863 -0.0303 0.047 Uiso 1 calc R
H22B H 0.1401 0.2377 0.0158 0.047 Uiso 1 calc R
C23 C 0.07507(16) 0.3997(4) 0.03902(17) 0.0454(10) Uani 1 d .
H23A H 0.0792 0.3198 0.0578 0.054 Uiso 1 calc R
H23B H 0.0427 0.3929 0.0125 0.054 Uiso 1 calc R
C24 C 0.07048(18) 0.5090(4) 0.07042(16) 0.0480(10) Uani 1 d .
H24A H 0.0418 0.4933 0.0862 0.058 Uiso 1 calc R
H24B H 0.1038 0.5200 0.0956 0.058 Uiso 1 calc R
C25 C 0.05642(18) 0.7316(4) 0.06901(17) 0.0498(11) Uani 1 d .
H25A H 0.0900 0.7438 0.0938 0.060 Uiso 1 calc R
H25B H 0.0278 0.7223 0.0853 0.060 Uiso 1 calc R
C26 C 0.04595(16) 0.8431(4) 0.03607(18) 0.0508(11) Uani 1 d .
H26A H 0.0138 0.8276 0.0099 0.061 Uiso 1 calc R
H26B H 0.0399 0.9196 0.0540 0.061 Uiso 1 calc R
C27 C 0.08081(15) 0.9742(4) -0.01310(17) 0.0448(10) Uani 1 d .
H27A H 0.0808 1.0504 0.0071 0.054 Uiso 1 calc R
H27B H 0.0460 0.9685 -0.0366 0.054 Uiso 1 calc R
C28 C 0.12274(14) 0.9871(4) -0.03918(15) 0.0380(9) Uani 1 d .
H28A H 0.1244 0.9091 -0.0579 0.046 Uiso 1 calc R
H28B H 0.1148 1.0598 -0.0617 0.046 Uiso 1 calc R
C29 C 0.26341(17) 1.0453(4) -0.13348(13) 0.0370(9) Uani 1 d .
H29A H 0.2997 1.0568 -0.1368 0.044 Uiso 1 calc R
H29B H 0.2493 0.9643 -0.1490 0.044 Uiso 1 calc R
C30 C 0.22359(15) 1.1690(4) -0.20329(12) 0.0343(8) Uani 1 d .
C31 C 0.19223(16) 1.2737(4) -0.22197(14) 0.0418(10) Uani 1 d .
H31 H 0.1767 1.3236 -0.2018 0.050 Uiso 1 calc R
C32 C 0.18391(16) 1.3041(4) -0.26965(13) 0.0407(9) Uani 1 d .
H32 H 0.1629 1.3759 -0.2820 0.049 Uiso 1 calc R
C33 C 0.20579(15) 1.2316(4) -0.30037(13) 0.0361(9) Uani 1 d .
C34 C 0.23594(14) 1.1262(3) -0.28027(13) 0.0327(8) Uani 1 d .
C35 C 0.24518(15) 1.0937(4) -0.23239(12) 0.0335(8) Uani 1 d .
H35 H 0.2659 1.0214 -0.2199 0.040 Uiso 1 calc R
C36 C 0.25195(16) 1.0686(4) -0.35560(14) 0.0404(9) Uani 1 d .
C37 C 0.22140(17) 1.1775(4) -0.37643(14) 0.0447(10) Uani 1 d .
H37 H 0.2163 1.1933 -0.4097 0.054 Uiso 1 calc R
C38 C 0.19971(15) 1.2579(4) -0.35071(14) 0.0403(9) Uani 1 d .
C39 C 0.16979(19) 1.3743(5) -0.37283(16) 0.0560(12) Uani 1 d .
H39A H 0.1331 1.3673 -0.3713 0.084 Uiso 1 calc GR
H39B H 0.1711 1.3814 -0.4064 0.084 Uiso 1 calc GR
H39C H 0.1858 1.4499 -0.3551 0.084 Uiso 1 calc GR
C40 C 0.31190(16) 0.4112(3) -0.12367(12) 0.0349(9) Uani 1 d .
H40A H 0.2755 0.4081 -0.1445 0.042 Uiso 1 calc R
H40B H 0.3283 0.4920 -0.1299 0.042 Uiso 1 calc R
C41 C 0.34636(14) 0.2958(3) -0.17987(12) 0.0284(8) Uani 1 d .
C42 C 0.37268(15) 0.1881(3) -0.19003(12) 0.0321(8) Uani 1 d .
H42 H 0.3858 0.1268 -0.1657 0.039 Uiso 1 calc R
C43 C 0.37956(14) 0.1708(3) -0.23501(12) 0.0295(8) Uani 1 d .
H43 H 0.3982 0.0983 -0.2414 0.035 Uiso 1 calc R
C44 C 0.35951(13) 0.2587(3) -0.27201(12) 0.0269(7) Uani 1 d .
C45 C 0.33290(14) 0.3626(3) -0.26051(12) 0.0278(8) Uani 1 d .
C46 C 0.32642(14) 0.3840(3) -0.21518(12) 0.0292(8) Uani 1 d .
H46 H 0.3086 0.4576 -0.2085 0.035 Uiso 1 calc R
C47 C 0.31270(15) 0.4406(4) -0.34137(13) 0.0344(8) Uani 1 d .
C48 C 0.34090(15) 0.3336(4) -0.35309(13) 0.0350(9) Uani 1 d .
H48 H 0.3434 0.3246 -0.3852 0.042 Uiso 1 calc R
C49 C 0.36392(14) 0.2455(3) -0.32059(12) 0.0313(8) Uani 1 d .
C50 C 0.39389(18) 0.1349(4) -0.33329(14) 0.0455(10) Uani 1 d .
H50A H 0.4308 0.1403 -0.3150 0.068 Uiso 1 calc GR
H50B H 0.3918 0.1369 -0.3677 0.068 Uiso 1 calc GR
H50C H 0.3786 0.0553 -0.3254 0.068 Uiso 1 calc GR
N1 N 0.27537(12) 0.7391(3) 0.04419(11) 0.0307(7) Uani 1 d .
N2 N 0.17351(12) 0.6735(3) -0.01088(11) 0.0319(7) Uani 1 d .
C51 C 0.32443(16) 0.7559(4) 0.07122(16) 0.0407(9) Uani 1 d .
H51 H 0.3306 0.7663 0.1049 0.049 Uiso 1 calc R
C52 C 0.36621(17) 0.7583(4) 0.05055(17) 0.0470(11) Uani 1 d .
H52 H 0.4011 0.7673 0.0702 0.056 Uiso 1 calc R
C53 C 0.35764(16) 0.7478(4) 0.00191(17) 0.0444(10) Uani 1 d .
H53 H 0.3864 0.7524 -0.0123 0.053 Uiso 1 calc R
C54 C 0.30594(16) 0.7299(3) -0.02717(15) 0.0366(9) Uani 1 d .
C55 C 0.26502(14) 0.7212(3) -0.00448(13) 0.0299(8) Uani 1 d .
C56 C 0.21290(14) 0.6960(3) -0.03238(13) 0.0301(8) Uani 1 d .
C57 C 0.20246(16) 0.6915(3) -0.08305(13) 0.0366(9) Uani 1 d .
C58 C 0.24483(19) 0.7067(4) -0.10466(15) 0.0436(10) Uani 1 d .
H58 H 0.2380 0.7054 -0.1387 0.052 Uiso 1 calc R
C59 C 0.29441(19) 0.7230(4) -0.07795(15) 0.0440(10) Uani 1 d .
H59 H 0.3222 0.7301 -0.0933 0.053 Uiso 1 calc R
C60 C 0.15027(18) 0.6680(4) -0.10901(15) 0.0454(10) Uani 1 d .
H60 H 0.1418 0.6642 -0.1431 0.055 Uiso 1 calc R
C61 C 0.11179(18) 0.6508(4) -0.08601(16) 0.0469(11) Uani 1 d .
H61 H 0.0765 0.6376 -0.1040 0.056 Uiso 1 calc R
C62 C 0.12404(15) 0.6523(3) -0.03624(15) 0.0375(9) Uani 1 d .
H62 H 0.0972 0.6382 -0.0202 0.045 Uiso 1 calc R
C63 C 0.18769(15) 0.6586(3) 0.04190(13) 0.0326(8) Uani 1 d .
H63A H 0.2009 0.5714 0.0505 0.039 Uiso 1 calc R
H63B H 0.1561 0.6716 0.0540 0.039 Uiso 1 calc R
C64 C 0.22924(15) 0.7530(4) 0.06484(14) 0.0360(9) Uani 1 d .
H64A H 0.2149 0.8402 0.0591 0.043 Uiso 1 calc R
H64B H 0.2403 0.7384 0.0999 0.043 Uiso 1 calc R
P1 P 0.38715(5) 0.77173(11) -0.17477(5) 0.0551(3) Uani 1 d .
F1 F 0.4017(2) 0.8780(4) -0.13519(15) 0.1303(17) Uani 1 d .
F2 F 0.44816(13) 0.7513(4) -0.17215(15) 0.0973(11) Uani 1 d .
F3 F 0.3831(2) 0.8733(3) -0.21449(14) 0.1218(15) Uani 1 d .
F4 F 0.32738(14) 0.7862(5) -0.17584(13) 0.1236(17) Uani 1 d .
F5 F 0.39281(14) 0.6690(4) -0.13376(14) 0.0962(11) Uani 1 d .
F6 F 0.37252(15) 0.6680(3) -0.21512(14) 0.0960(11) Uani 1 d .
P2 P 0.05592(7) 0.3286(3) -0.16148(7) 0.1178(9) Uani 1 d .
F7 F 0.0502(2) 0.3962(5) -0.11521(17) 0.1365(17) Uani 1 d .
F8 F 0.0445(4) 0.4723(10) -0.1876(3) 0.265(5) Uani 1 d .
F9 F -0.00232(18) 0.3145(7) -0.1799(2) 0.174(2) Uani 1 d .
F10 F 0.0672(6) 0.2121(6) -0.1342(3) 0.333(8) Uani 1 d .
F11 F 0.1123(2) 0.3869(7) -0.1487(2) 0.171(2) Uani 1 d .
F12 F 0.0639(3) 0.2725(11) -0.2068(2) 0.270(5) Uani 1 d .
N4 N 0.1745(2) 0.8050(8) -0.3413(2) 0.117(2) Uani 1 d .
C67 C 0.2072(3) 0.7666(6) -0.3128(2) 0.0800(17) Uani 1 d .
C68 C 0.2504(5) 0.7224(10) -0.2774(3) 0.211(7) Uani 1 d .
H68A H 0.2816 0.7209 -0.2900 0.316 Uiso 1 calc GR
H68B H 0.2432 0.6364 -0.2677 0.316 Uiso 1 calc GR
H68C H 0.2568 0.7790 -0.2495 0.316 Uiso 1 calc GR
N5 N -0.0208(4) 0.8290(11) -0.1095(3) 0.184(5) Uani 1 d .
C69 C -0.0131(3) 0.8262(11) -0.1450(3) 0.128(4) Uani 1 d .
C70 C 0.0073(10) 0.839(4) -0.1844(6) 0.51(3) Uani 1 d .
H70A H 0.0064 0.7566 -0.2004 0.762 Uiso 1 calc GR
H70B H 0.0438 0.8689 -0.1739 0.762 Uiso 1 calc GR
H70C H -0.0138 0.9006 -0.2068 0.762 Uiso 1 calc GR
N6 N 0.1847(8) 0.6043(14) -0.2200(5) 0.251(6) Uani 1 d .
C71 C 0.1329(11) 0.6096(16) -0.2463(8) 0.230(7) Uani 1 d .
C72 C 0.0867(7) 0.6080(15) -0.2824(7) 0.251(7) Uani 1 d .
H72A H 0.0568 0.5951 -0.2685 0.376 Uiso 1 calc GR
H72B H 0.0880 0.5386 -0.3048 0.376 Uiso 1 calc GR
H72C H 0.0826 0.6891 -0.2997 0.376 Uiso 1 calc GR
N3 N 0.52350(16) 1.1890(5) 0.00483(16) 0.0708(13) Uani 1 d .
C65 C 0.49469(16) 1.1688(4) -0.03102(16) 0.0448(10) Uani 1 d .
C66 C 0.45804(18) 1.1431(5) -0.07641(15) 0.0538(12) Uani 1 d .
H66A H 0.4481 1.0531 -0.0780 0.081 Uiso 1 calc GR
H66B H 0.4745 1.1630 -0.1024 0.081 Uiso 1 calc GR
H66C H 0.4265 1.1957 -0.0797 0.081 Uiso 1 calc GR
N7 N 0.1410(4) 0.8841(11) -0.1947(4) 0.231(5) Uani 1 d .
C73 C 0.1229(4) 0.9420(11) -0.2266(4) 0.163(4) Uani 1 d .
C74 C 0.1029(3) 1.0044(8) -0.2692(3) 0.110(2) Uani 1 d .
H74A H 0.1080 0.9521 -0.2957 0.164 Uiso 1 calc GR
H74B H 0.1212 1.0857 -0.2688 0.164 Uiso 1 calc GR
H74C H 0.0652 1.0199 -0.2734 0.164 Uiso 1 calc GR
O17 O 0.3432(4) 0.6917(9) 0.1803(3) 0.092(3) Uani 0.50 d .
H17A H 0.3485 0.6692 0.2094 0.138 Uiso 0.50 d G
H17B H 0.3192 0.6457 0.1628 0.138 Uiso 0.50 d G

loop_
_atom_site_aniso_label
_atom_site_aniso_U_11
_atom_site_aniso_U_22
_atom_site_aniso_U_33
_atom_site_aniso_U_23
_atom_site_aniso_U_13
_atom_site_aniso_U_12
O1 0.0301(13) 0.0453(15) 0.0280(13) -0.0018(11) 0.0080(11) -0.0007(11)
O2 0.0421(15) 0.0336(14) 0.0335(14) 0.0031(11) -0.0011(12) -0.0028(12)
O3 0.0524(17) 0.0366(15) 0.0414(16) 0.0054(12) 0.0150(13) 0.0022(13)
O4 0.0406(16) 0.0415(15) 0.0409(16) -0.0002(13) -0.0013(12) 0.0034(13)
O5 0.0353(14) 0.0448(15) 0.0281(13) 0.0036(11) 0.0090(11) -0.0030(12)
O6 0.0347(14) 0.0374(14) 0.0270(13) -0.0048(11) 0.0091(11) 0.0002(11)
O7 0.0344(14) 0.0283(13) 0.0467(16) -0.0044(11) 0.0147(12) -0.0027(11)
O8 0.0414(15) 0.0358(15) 0.0586(18) -0.0048(13) 0.0208(14) -0.0007(12)
O9 0.0302(14) 0.0299(14) 0.0679(19) 0.0005(13) 0.0175(13) 0.0023(11)
O10 0.0305(13) 0.0387(14) 0.0359(14) -0.0013(11) 0.0060(11) -0.0022(11)
O11 0.0602(18) 0.0437(15) 0.0210(13) 0.0017(11) 0.0086(12) 0.0136(13)
O12 0.0451(15) 0.0395(14) 0.0252(13) -0.0034(11) 0.0095(11) -0.0039(12)
O13 0.064(2) 0.0572(19) 0.0340(15) -0.0056(14) 0.0204(14) -0.0002(16)
O14 0.0565(17) 0.0308(13) 0.0222(13) 0.0040(10) 0.0158(12) 0.0134(12)
O15 0.0491(16) 0.0309(13) 0.0221(13) 0.0065(10) 0.0110(11) 0.0082(12)
O16 0.072(2) 0.0486(17) 0.0259(14) 0.0123(13) 0.0118(14) 0.0173(15)
C1 0.0327(19) 0.0195(16) 0.0322(19) -0.0009(14) 0.0082(16) 0.0004(14)
C2 0.042(2) 0.0225(17) 0.0256(18) 0.0020(14) 0.0009(16) 0.0033(15)
C3 0.047(2) 0.0221(17) 0.0243(18) 0.0004(14) 0.0091(16) 0.0061(16)
C4 0.039(2) 0.0282(18) 0.0275(19) 0.0008(15) 0.0120(16) 0.0041(16)
C5 0.0332(19) 0.0233(17) 0.0230(17) 0.0002(14) 0.0051(15) 0.0004(14)
C6 0.037(2) 0.0232(16) 0.0206(17) -0.0020(14) 0.0055(15) 0.0007(15)
C7 0.033(2) 0.0323(19) 0.038(2) 0.0034(16) 0.0133(17) 0.0015(16)
C8 0.034(2) 0.0317(19) 0.044(2) 0.0034(17) 0.0091(17) -0.0060(16)
C9 0.050(2) 0.038(2) 0.036(2) -0.0057(17) -0.0001(19) 0.0027(19)
C10 0.053(3) 0.052(3) 0.032(2) 0.0011(19) 0.0060(19) 0.000(2)
C11 0.071(3) 0.037(2) 0.035(2) 0.0086(18) 0.011(2) -0.006(2)
C12 0.045(2) 0.041(2) 0.044(2) 0.0104(19) -0.0047(19) -0.0030(19)
C13 0.034(2) 0.037(2) 0.054(3) 0.0035(19) 0.0103(19) 0.0005(17)
C14 0.037(2) 0.043(2) 0.040(2) 0.0011(18) 0.0164(18) -0.0033(18)
C15 0.0355(19) 0.0213(16) 0.0258(18) 0.0021(14) 0.0089(15) 0.0025(15)
C16 0.039(2) 0.0257(17) 0.0225(17) -0.0005(14) 0.0108(15) -0.0003(15)
C17 0.0330(19) 0.0228(16) 0.0272(18) 0.0007(14) 0.0114(15) 0.0022(15)
C18 0.042(2) 0.0223(17) 0.0213(17) -0.0004(14) 0.0034(15) 0.0046(15)
C19 0.052(2) 0.0203(16) 0.0223(18) 0.0000(14) 0.0139(17) 0.0073(16)
C20 0.042(2) 0.0259(17) 0.0268(18) 0.0007(14) 0.0175(16) 0.0028(16)
C21 0.037(2) 0.0260(18) 0.033(2) -0.0046(15) 0.0052(16) 0.0015(16)
C22 0.040(2) 0.0265(18) 0.047(2) -0.0063(17) 0.0066(18) -0.0038(16)
C23 0.038(2) 0.034(2) 0.068(3) 0.004(2) 0.021(2) -0.0037(18)
C24 0.048(2) 0.046(2) 0.057(3) 0.006(2) 0.026(2) 0.000(2)
C25 0.047(2) 0.046(2) 0.067(3) -0.012(2) 0.033(2) 0.000(2)
C26 0.032(2) 0.042(2) 0.085(3) -0.010(2) 0.026(2) 0.0036(18)
C27 0.033(2) 0.0272(19) 0.071(3) -0.0025(19) 0.007(2) 0.0016(17)
C28 0.031(2) 0.0279(19) 0.049(2) -0.0021(17) -0.0005(17) 0.0002(16)
C29 0.054(2) 0.0317(19) 0.0247(19) 0.0008(15) 0.0094(17) 0.0082(18)
C30 0.041(2) 0.037(2) 0.0236(18) -0.0002(16) 0.0043(16) -0.0010(17)
C31 0.046(2) 0.048(2) 0.030(2) -0.0017(18) 0.0084(18) 0.008(2)
C32 0.043(2) 0.046(2) 0.029(2) 0.0059(18) 0.0017(17) 0.0089(19)
C33 0.035(2) 0.044(2) 0.028(2) 0.0040(17) 0.0046(16) -0.0059(18)
C34 0.0322(19) 0.035(2) 0.0304(19) -0.0025(16) 0.0071(16) -0.0101(16)
C35 0.040(2) 0.0348(19) 0.0245(18) -0.0008(15) 0.0058(16) -0.0028(17)
C36 0.041(2) 0.053(2) 0.028(2) -0.0037(19) 0.0099(18) -0.011(2)
C37 0.051(2) 0.056(3) 0.027(2) -0.0008(19) 0.0100(18) -0.007(2)
C38 0.037(2) 0.053(2) 0.030(2) 0.0060(18) 0.0046(17) -0.0092(19)
C39 0.062(3) 0.067(3) 0.036(2) 0.014(2) 0.008(2) 0.006(2)
C40 0.054(2) 0.0283(18) 0.0255(19) 0.0008(15) 0.0151(17) 0.0080(17)
C41 0.038(2) 0.0264(17) 0.0223(17) -0.0010(14) 0.0110(15) -0.0015(15)
C42 0.042(2) 0.0280(18) 0.0253(18) 0.0045(15) 0.0066(16) 0.0043(16)
C43 0.0328(19) 0.0260(17) 0.0296(19) -0.0011(15) 0.0079(15) 0.0051(15)
C44 0.0289(18) 0.0285(17) 0.0234(17) -0.0005(14) 0.0068(14) -0.0048(15)
C45 0.0366(19) 0.0224(16) 0.0258(18) 0.0035(14) 0.0105(15) -0.0018(15)
C46 0.041(2) 0.0223(17) 0.0262(18) -0.0008(14) 0.0123(16) 0.0040(15)
C47 0.041(2) 0.040(2) 0.0226(18) 0.0031(16) 0.0089(16) -0.0008(18)
C48 0.040(2) 0.044(2) 0.0221(18) -0.0002(16) 0.0107(16) 0.0036(18)
C49 0.0318(19) 0.038(2) 0.0256(18) -0.0039(16) 0.0099(15) -0.0044(16)
C50 0.054(3) 0.054(3) 0.030(2) -0.0007(18) 0.0141(19) 0.017(2)
N1 0.0356(17) 0.0235(15) 0.0351(17) -0.0008(12) 0.0129(14) 0.0011(13)
N2 0.0398(18) 0.0219(14) 0.0343(17) 0.0008(13) 0.0101(14) 0.0042(13)
C51 0.040(2) 0.031(2) 0.046(2) -0.0045(17) 0.0033(19) -0.0026(17)
C52 0.035(2) 0.035(2) 0.065(3) -0.004(2) 0.002(2) -0.0004(18)
C53 0.035(2) 0.032(2) 0.072(3) 0.000(2) 0.024(2) 0.0011(17)
C54 0.046(2) 0.0206(17) 0.049(2) 0.0031(16) 0.0223(19) 0.0065(16)
C55 0.036(2) 0.0195(16) 0.035(2) 0.0007(14) 0.0110(16) 0.0060(15)
C56 0.038(2) 0.0176(16) 0.035(2) -0.0005(14) 0.0102(16) 0.0042(15)
C57 0.052(2) 0.0235(18) 0.033(2) 0.0007(15) 0.0086(18) 0.0058(17)
C58 0.070(3) 0.029(2) 0.036(2) 0.0016(17) 0.022(2) 0.007(2)
C59 0.066(3) 0.029(2) 0.049(3) 0.0013(18) 0.035(2) 0.006(2)
C60 0.065(3) 0.033(2) 0.034(2) 0.0018(17) 0.005(2) 0.005(2)
C61 0.046(2) 0.038(2) 0.047(3) -0.0022(19) -0.006(2) 0.0022(19)
C62 0.034(2) 0.0255(18) 0.049(2) -0.0026(17) 0.0043(18) 0.0015(16)
C63 0.036(2) 0.0307(18) 0.032(2) -0.0011(15) 0.0119(16) 0.0012(16)
C64 0.045(2) 0.0322(19) 0.033(2) -0.0044(16) 0.0143(17) 0.0012(17)
P1 0.0661(8) 0.0380(6) 0.0591(8) 0.0020(5) 0.0123(6) 0.0002(6)
F1 0.188(5) 0.084(3) 0.093(3) -0.037(2) -0.010(3) 0.014(3)
F2 0.065(2) 0.097(3) 0.129(3) 0.016(2) 0.023(2) -0.0136(18)
F3 0.207(5) 0.060(2) 0.094(3) 0.0318(19) 0.032(3) 0.008(2)
F4 0.072(2) 0.229(5) 0.066(2) 0.011(3) 0.0105(18) 0.049(3)
F5 0.083(2) 0.094(2) 0.109(3) 0.051(2) 0.022(2) 0.0116(19)
F6 0.108(3) 0.067(2) 0.116(3) -0.0367(19) 0.034(2) -0.0182(19)
P2 0.0612(10) 0.226(3) 0.0624(11) -0.0228(15) 0.0087(8) -0.0019(14)
F7 0.144(4) 0.156(4) 0.127(4) -0.033(3) 0.067(3) -0.044(3)
F8 0.273(10) 0.314(11) 0.200(8) 0.140(8) 0.047(7) 0.008(8)
F9 0.070(3) 0.236(7) 0.195(6) -0.028(5) -0.006(3) 0.009(3)
F10 0.69(2) 0.113(5) 0.133(5) 0.008(4) -0.005(8) 0.138(9)
F11 0.127(4) 0.210(6) 0.194(6) -0.061(5) 0.076(4) -0.013(4)
F12 0.139(5) 0.542(16) 0.118(4) -0.144(7) 0.017(4) 0.066(7)
N4 0.073(4) 0.194(7) 0.074(4) 0.014(4) -0.001(3) -0.006(4)
C67 0.086(4) 0.091(4) 0.054(3) -0.007(3) 0.003(3) 0.000(4)
C68 0.292(14) 0.158(9) 0.109(7) -0.053(6) -0.083(8) 0.164(10)
N5 0.148(7) 0.281(12) 0.144(7) -0.075(8) 0.075(6) -0.104(8)
C69 0.067(4) 0.257(11) 0.054(4) 0.006(5) 0.007(3) 0.060(6)
C70 0.34(3) 1.08(8) 0.143(14) -0.05(3) 0.123(17) 0.16(4)
N6 0.35(2) 0.203(11) 0.190(13) -0.018(10) 0.061(12) 0.017(14)
C71 0.31(2) 0.157(9) 0.205(16) -0.024(11) 0.039(13) 0.028(14)
C72 0.257(18) 0.163(11) 0.282(18) 0.043(12) -0.020(13) 0.012(12)
N3 0.044(2) 0.114(4) 0.056(3) -0.010(3) 0.016(2) -0.008(2)
C65 0.033(2) 0.057(3) 0.047(3) 0.001(2) 0.016(2) 0.002(2)
C66 0.050(3) 0.075(3) 0.038(2) 0.002(2) 0.013(2) 0.006(2)
N7 0.209(9) 0.237(10) 0.184(9) 0.125(8) -0.063(7) -0.117(8)
C73 0.129(7) 0.165(8) 0.150(8) 0.085(7) -0.044(6) -0.078(6)
C74 0.081(5) 0.117(6) 0.117(6) 0.023(5) -0.001(4) -0.020(4)
O17 0.118(8) 0.096(6) 0.062(5) 0.000(5) 0.024(5) -0.026(5)

loop_
_atom_type_symbol
_atom_type_description
_atom_type_scat_dispersion_real
_atom_type_scat_dispersion_imag
_atom_type_scat_source
C C 0.0033 0.0016 'International Tables Vol C Tables 4.2.6.8 and 6.1.1.4'
H H 0.0000 0.0000 'International Tables Vol C Tables 4.2.6.8 and 6.1.1.4'
F F 0.0171 0.0103 'International Tables Vol C Tables 4.2.6.8 and 6.1.1.4'
N N 0.0061 0.0033 'International Tables Vol C Tables 4.2.6.8 and 6.1.1.4'
O O 0.0106 0.0060 'International Tables Vol C Tables 4.2.6.8 and 6.1.1.4'
P P 0.1023 0.0942 'International Tables Vol C Tables 4.2.6.8 and 6.1.1.4'

loop_
_geom_angle_atom_site_label_1
_geom_angle_atom_site_label_2
_geom_angle_atom_site_label_3
_geom_angle
C5 O1 C7 119.8(3)
C8 O2 C9 112.6(3)
C10 O3 C11 114.1(3)
C13 O4 C12 113.3(3)
C15 O5 C14 118.4(3)
C17 O6 C21 118.2(3)
C22 O7 C23 111.9(3)
C25 O8 C24 112.2(3)
C26 O9 C27 110.5(3)
C1 O10 C28 118.5(3)
C30 O11 C29 117.7(3)
C34 O12 C36 122.0(3)
C41 O14 C40 116.3(3)
C45 O15 C47 121.8(3)
O10 C1 C2 124.0(3)
O10 C1 C6 114.7(3)
C6 C1 C2 121.3(3)
C1 C2 H2 120.8
C3 C2 C1 118.5(3)
C3 C2 H2 120.8
C2 C3 C29 118.7(3)
C4 C3 C2 121.7(3)
C4 C3 C29 119.6(3)
C3 C4 H4 120.6
C3 C4 C5 118.8(3)
C5 C4 H4 120.6
O1 C5 C4 125.3(3)
O1 C5 C6 114.4(3)
C6 C5 C4 120.3(3)
C1 C6 H6 120.3
C5 C6 C1 119.4(3)
C5 C6 H6 120.3
O1 C7 H7A 110.3
O1 C7 H7B 110.3
O1 C7 C8 106.9(3)
H7A C7 H7B 108.6
C8 C7 H7A 110.3
C8 C7 H7B 110.3
O2 C8 C7 109.2(3)
O2 C8 H8A 109.8
O2 C8 H8B 109.8
C7 C8 H8A 109.8
C7 C8 H8B 109.8
H8A C8 H8B 108.3
O2 C9 H9A 110.0
O2 C9 H9B 110.0
O2 C9 C10 108.6(3)
H9A C9 H9B 108.4
C10 C9 H9A 110.0
C10 C9 H9B 110.0
O3 C10 C9 107.4(3)
O3 C10 H10A 110.2
O3 C10 H10B 110.2
C9 C10 H10A 110.2
C9 C10 H10B 110.2
H10A C10 H10B 108.5
O3 C11 H11 125.9
O3 C11 C12 108.3(3)
C12 C11 H11 125.9
O4 C12 C11 108.1(3)
O4 C12 H12A 110.1
O4 C12 H12B 110.1
C11 C12 H12A 110.1
C11 C12 H12B 110.1
H12A C12 H12B 108.4
O4 C13 H13A 109.9
O4 C13 H13B 109.9
O4 C13 C14 109.0(3)
H13A C13 H13B 108.3
C14 C13 H13A 109.9
C14 C13 H13B 109.9
O5 C14 C13 107.4(3)
O5 C14 H14A 110.2
O5 C14 H14B 110.2
C13 C14 H14A 110.2
C13 C14 H14B 110.2
H14A C14 H14B 108.5
O5 C15 C16 115.4(3)
O5 C15 C20 124.6(3)
C16 C15 C20 120.1(3)
C15 C16 H16 120.0
C17 C16 C15 119.9(3)
C17 C16 H16 120.0
O6 C17 C16 115.7(3)
O6 C17 C18 123.6(3)
C16 C17 C18 120.7(3)
C17 C18 H18 120.6
C19 C18 C17 118.9(3)
C19 C18 H18 120.6
C18 C19 C20 121.3(3)
C18 C19 C40 119.7(3)
C20 C19 C40 119.0(3)
C15 C20 H20 120.5
C19 C20 C15 119.1(3)
C19 C20 H20 120.5
O6 C21 H21A 109.8
O6 C21 H21B 109.8
O6 C21 C22 109.3(3)
H21A C21 H21B 108.3
C22 C21 H21A 109.8
C22 C21 H21B 109.8
O7 C22 C21 110.2(3)
O7 C22 H22A 109.6
O7 C22 H22B 109.6
C21 C22 H22A 109.6
C21 C22 H22B 109.6
H22A C22 H22B 108.1
O7 C23 H23A 109.8
O7 C23 H23B 109.8
O7 C23 C24 109.5(3)
H23A C23 H23B 108.2
C24 C23 H23A 109.8
C24 C23 H23B 109.8
O8 C24 C23 108.4(4)
O8 C24 H24A 110.0
O8 C24 H24B 110.0
C23 C24 H24A 110.0
C23 C24 H24B 110.0
H24A C24 H24B 108.4
O8 C25 H25A 110.0
O8 C25 H25B 110.0
O8 C25 C26 108.4(4)
H25A C25 H25B 108.4
C26 C25 H25A 110.0
C26 C25 H25B 110.0
O9 C26 C25 110.2(3)
O9 C26 H26A 109.6
O9 C26 H26B 109.6
C25 C26 H26A 109.6
C25 C26 H26B 109.6
H26A C26 H26B 108.1
O9 C27 H27A 109.5
O9 C27 H27B 109.5
O9 C27 C28 110.7(3)
H27A C27 H27B 108.1
C28 C27 H27A 109.5
C28 C27 H27B 109.5
O10 C28 C27 108.6(3)
O10 C28 H28A 110.0
O10 C28 H28B 110.0
C27 C28 H28A 110.0
C27 C28 H28B 110.0
H28A C28 H28B 108.4
O11 C29 C3 106.7(3)
O11 C29 H29A 110.4
O11 C29 H29B 110.4
C3 C29 H29A 110.4
C3 C29 H29B 110.4
H29A C29 H29B 108.6
O11 C30 C31 114.8(3)
O11 C30 C35 124.4(3)
C35 C30 C31 120.9(3)
C30 C31 H31 120.2
C32 C31 C30 119.7(4)
C32 C31 H31 120.2
C31 C32 H32 119.3
C31 C32 C33 121.4(4)
C33 C32 H32 119.3
C32 C33 C38 125.0(4)
C34 C33 C32 116.8(3)
C34 C33 C38 118.2(4)
O12 C34 C33 121.2(3)
O12 C34 C35 115.8(3)
C35 C34 C33 123.0(3)
C30 C35 C34 118.2(3)
C30 C35 H35 120.9
C34 C35 H35 120.9
O12 C36 C37 117.1(4)
O13 C36 O12 116.5(4)
O13 C36 C37 126.4(4)
C36 C37 H37 118.6
C38 C37 C36 122.8(4)
C38 C37 H37 118.6
C33 C38 C39 119.5(4)
C37 C38 C33 118.7(4)
C37 C38 C39 121.8(4)
C38 C39 H39A 109.5
C38 C39 H39B 109.5
C38 C39 H39C 109.5
H39A C39 H39B 109.5
H39A C39 H39C 109.5
H39B C39 H39C 109.5
O14 C40 C19 108.3(3)
O14 C40 H40A 110.0
O14 C40 H40B 110.0
C19 C40 H40A 110.0
C19 C40 H40B 110.0
H40A C40 H40B 108.4
O14 C41 C42 115.7(3)
O14 C41 C46 123.9(3)
C46 C41 C42 120.4(3)
C41 C42 H42 120.0
C43 C42 C41 120.0(3)
C43 C42 H42 120.0
C42 C43 H43 119.4
C42 C43 C44 121.1(3)
C44 C43 H43 119.4
C43 C44 C49 124.4(3)
C45 C44 C43 116.8(3)
C45 C44 C49 118.8(3)
O15 C45 C44 121.2(3)
O15 C45 C46 115.5(3)
C46 C45 C44 123.3(3)
C41 C46 C45 118.3(3)
C41 C46 H46 120.8
C45 C46 H46 120.8
O15 C47 C48 116.9(3)
O16 C47 O15 116.5(3)
O16 C47 C48 126.6(3)
C47 C48 H48 118.5
C49 C48 C47 122.9(3)
C49 C48 H48 118.5
C44 C49 C50 119.3(3)
C48 C49 C44 118.4(3)
C48 C49 C50 122.3(3)
C49 C50 H50A 109.5
C49 C50 H50B 109.5
C49 C50 H50C 109.5
H50A C50 H50B 109.5
H50A C50 H50C 109.5
H50B C50 H50C 109.5
C51 N1 C55 121.5(3)
C51 N1 C64 121.1(3)
C55 N1 C64 117.1(3)
C56 N2 C63 118.0(3)
C62 N2 C56 121.9(3)
C62 N2 C63 119.8(3)
N1 C51 H51 119.8
N1 C51 C52 120.5(4)
C52 C51 H51 119.8
C51 C52 H52 119.9
C53 C52 C51 120.2(4)
C53 C52 H52 119.9
C52 C53 H53 120.0
C52 C53 C54 119.9(4)
C54 C53 H53 120.0
C53 C54 C59 122.4(4)
C55 C54 C53 118.0(4)
C55 C54 C59 119.6(4)
N1 C55 C54 119.7(3)
N1 C55 C56 120.8(3)
C54 C55 C56 119.5(3)
N2 C56 C55 120.7(3)
N2 C56 C57 119.8(3)
C57 C56 C55 119.5(3)
C56 C57 C58 119.0(4)
C60 C57 C56 117.3(4)
C60 C57 C58 123.7(4)
C57 C58 H58 119.4
C59 C58 C57 121.2(4)
C59 C58 H58 119.4
C54 C59 H59 119.5
C58 C59 C54 121.1(4)
C58 C59 H59 119.5
C57 C60 H60 119.6
C61 C60 C57 120.7(4)
C61 C60 H60 119.6
C60 C61 H61 120.0
C60 C61 C62 120.0(4)
C62 C61 H61 120.0
N2 C62 C61 120.1(4)
N2 C62 H62 119.9
C61 C62 H62 119.9
N2 C63 H63A 109.6
N2 C63 H63B 109.6
N2 C63 C64 110.3(3)
H63A C63 H63B 108.1
C64 C63 H63A 109.6
C64 C63 H63B 109.6
N1 C64 C63 109.5(3)
N1 C64 H64A 109.8
N1 C64 H64B 109.8
C63 C64 H64A 109.8
C63 C64 H64B 109.8
H64A C64 H64B 108.2
F1 P1 F2 90.5(3)
F1 P1 F5 89.1(2)
F3 P1 F1 90.2(2)
F3 P1 F2 90.3(2)
F3 P1 F4 92.3(3)
F3 P1 F5 178.6(3)
F3 P1 F6 88.5(2)
F4 P1 F1 90.0(3)
F4 P1 F2 177.3(2)
F4 P1 F5 89.0(2)
F5 P1 F2 88.4(2)
F6 P1 F1 178.7(2)
F6 P1 F2 89.6(2)
F6 P1 F4 90.0(2)
F6 P1 F5 92.1(2)
F7 P2 F8 85.9(4)
F7 P2 F11 84.9(3)
F9 P2 F7 91.9(3)
F9 P2 F8 83.2(4)
F9 P2 F11 161.6(5)
F9 P2 F12 90.7(4)
F10 P2 F7 88.4(4)
F10 P2 F8 173.9(5)
F10 P2 F9 99.0(7)
F10 P2 F11 99.0(6)
F10 P2 F12 95.0(6)
F11 P2 F8 78.5(4)
F12 P2 F7 175.4(5)
F12 P2 F8 90.7(6)
F12 P2 F11 91.4(4)
N4 C67 C68 177.0(10)
C67 C68 H68A 109.5
C67 C68 H68B 109.5
C67 C68 H68C 109.5
H68A C68 H68B 109.5
H68A C68 H68C 109.5
H68B C68 H68C 109.5
N5 C69 C70 166.1(16)
C69 C70 H70A 109.5
C69 C70 H70B 109.5
C69 C70 H70C 109.5
H70A C70 H70B 109.5
H70A C70 H70C 109.5
H70B C70 H70C 109.5
N6 C71 C72 165(2)
C71 C72 H72A 109.5
C71 C72 H72B 109.5
C71 C72 H72C 109.5
H72A C72 H72B 109.5
H72A C72 H72C 109.5
H72B C72 H72C 109.5
N3 C65 C66 179.8(6)
C65 C66 H66A 109.5
C65 C66 H66B 109.5
C65 C66 H66C 109.5
H66A C66 H66B 109.5
H66A C66 H66C 109.5
H66B C66 H66C 109.5
N7 C73 C74 173.3(17)
C73 C74 H74A 109.5
C73 C74 H74B 109.5
C73 C74 H74C 109.5
H74A C74 H74B 109.5
H74A C74 H74C 109.5
H74B C74 H74C 109.5
H17A O17 H17B 109.5

loop_
_geom_bond_atom_site_label_1
_geom_bond_atom_site_label_2
_geom_bond_distance
O1 C5 1.362(4)
O1 C7 1.425(4)
O2 C8 1.411(4)
O2 C9 1.421(5)
O3 C10 1.409(5)
O3 C11 1.414(5)
O4 C12 1.419(5)
O4 C13 1.406(5)
O5 C14 1.424(4)
O5 C15 1.362(4)
O6 C17 1.370(4)
O6 C21 1.429(4)
O7 C22 1.419(4)
O7 C23 1.425(5)
O8 C24 1.429(5)
O8 C25 1.427(5)
O9 C26 1.416(5)
O9 C27 1.418(5)
O10 C1 1.378(4)
O10 C28 1.427(4)
O11 C29 1.439(4)
O11 C30 1.365(4)
O12 C34 1.368(4)
O12 C36 1.370(4)
O13 C36 1.212(5)
O14 C40 1.440(4)
O14 C41 1.365(4)
O15 C45 1.372(4)
O15 C47 1.373(4)
O16 C47 1.209(4)
C1 C2 1.387(5)
C1 C6 1.383(5)
C2 H2 0.9500
C2 C3 1.382(5)
C3 C4 1.380(5)
C3 C29 1.509(5)
C4 H4 0.9500
C4 C5 1.401(5)
C5 C6 1.382(5)
C6 H6 0.9500
C7 H7A 0.9900
C7 H7B 0.9900
C7 C8 1.497(5)
C8 H8A 0.9900
C8 H8B 0.9900
C9 H9A 0.9900
C9 H9B 0.9900
C9 C10 1.497(6)
C10 H10A 0.9900
C10 H10B 0.9900
C11 H11 0.9500
C11 C12 1.490(6)
C12 H12A 0.9900
C12 H12B 0.9900
C13 H13A 0.9900
C13 H13B 0.9900
C13 C14 1.497(5)
C14 H14A 0.9900
C14 H14B 0.9900
C15 C16 1.389(5)
C15 C20 1.393(5)
C16 H16 0.9500
C16 C17 1.381(5)
C17 C18 1.395(5)
C18 H18 0.9500
C18 C19 1.378(5)
C19 C20 1.393(5)
C19 C40 1.505(5)
C20 H20 0.9500
C21 H21A 0.9900
C21 H21B 0.9900
C21 C22 1.493(5)
C22 H22A 0.9900
C22 H22B 0.9900
C23 H23A 0.9900
C23 H23B 0.9900
C23 C24 1.488(6)
C24 H24A 0.9900
C24 H24B 0.9900
C25 H25A 0.9900
C25 H25B 0.9900
C25 C26 1.490(6)
C26 H26A 0.9900
C26 H26B 0.9900
C27 H27A 0.9900
C27 H27B 0.9900
C27 C28 1.492(6)
C28 H28A 0.9900
C28 H28B 0.9900
C29 H29A 0.9900
C29 H29B 0.9900
C30 C31 1.398(6)
C30 C35 1.378(5)
C31 H31 0.9500
C31 C32 1.373(5)
C32 H32 0.9500
C32 C33 1.400(6)
C33 C34 1.399(5)
C33 C38 1.446(5)
C34 C35 1.382(5)
C35 H35 0.9500
C36 C37 1.439(6)
C37 H37 0.9500
C37 C38 1.345(6)
C38 C39 1.505(6)
C39 H39A 0.9800
C39 H39B 0.9800
C39 H39C 0.9800
C40 H40A 0.9900
C40 H40B 0.9900
C41 C42 1.398(5)
C41 C46 1.377(5)
C42 H42 0.9500
C42 C43 1.367(5)
C43 H43 0.9500
C43 C44 1.407(5)
C44 C45 1.384(5)
C44 C49 1.442(5)
C45 C46 1.380(5)
C46 H46 0.9500
C47 C48 1.435(5)
C48 H48 0.9500
C48 C49 1.346(5)
C49 C50 1.502(5)
C50 H50A 0.9800
C50 H50B 0.9800
C50 H50C 0.9800
N1 C51 1.335(5)
N1 C55 1.372(5)
N1 C64 1.489(5)
N2 C56 1.357(5)
N2 C62 1.336(5)
N2 C63 1.479(5)
C51 H51 0.9500
C51 C52 1.378(6)
C52 H52 0.9500
C52 C53 1.367(6)
C53 H53 0.9500
C53 C54 1.413(6)
C54 C55 1.398(5)
C54 C59 1.419(6)
C55 C56 1.424(5)
C56 C57 1.416(5)
C57 C58 1.418(6)
C57 C60 1.405(6)
C58 H58 0.9500
C58 C59 1.343(6)
C59 H59 0.9500
C60 H60 0.9500
C60 C61 1.357(6)
C61 H61 0.9500
C61 C62 1.388(6)
C62 H62 0.9500
C63 H63A 0.9900
C63 H63B 0.9900
C63 C64 1.498(5)
C64 H64A 0.9900
C64 H64B 0.9900
P1 F1 1.574(4)
P1 F2 1.600(4)
P1 F3 1.550(3)
P1 F4 1.571(4)
P1 F5 1.581(3)
P1 F6 1.569(3)
P2 F7 1.553(5)
P2 F8 1.683(9)
P2 F9 1.492(5)
P2 F10 1.445(7)
P2 F11 1.557(6)
P2 F12 1.497(5)
N4 C67 1.101(8)
C67 C68 1.397(10)
C68 H68A 0.9800
C68 H68B 0.9800
C68 H68C 0.9800
N5 C69 1.093(9)
C69 C70 1.380(18)
C70 H70A 0.9800
C70 H70B 0.9800
C70 H70C 0.9800
N6 C71 1.38(2)
C71 C72 1.38(2)
C72 H72A 0.9800
C72 H72B 0.9800
C72 H72C 0.9800
N3 C65 1.133(6)
C65 C66 1.437(6)
C66 H66A 0.9800
C66 H66B 0.9800
C66 H66C 0.9800
N7 C73 1.103(10)
C73 C74 1.373(11)
C74 H74A 0.9800
C74 H74B 0.9800
C74 H74C 0.9800
O17 H17A 0.8495
O17 H17B 0.8497

loop_
_geom_torsion_atom_site_label_1
_geom_torsion_atom_site_label_2
_geom_torsion_atom_site_label_3
_geom_torsion_atom_site_label_4
_geom_torsion
O1 C5 C6 C1 180.0(3)
O1 C7 C8 O2 63.0(4)
O2 C9 C10 O3 66.7(4)
O3 C11 C12 O4 -64.5(4)
O4 C13 C14 O5 -63.3(4)
O5 C15 C16 C17 -178.4(3)
O5 C15 C20 C19 178.4(3)
O6 C17 C18 C19 178.8(3)
O6 C21 C22 O7 63.0(4)
O7 C23 C24 O8 65.0(4)
O8 C25 C26 O9 -65.4(4)
O9 C27 C28 O10 -64.6(4)
O10 C1 C2 C3 179.9(3)
O10 C1 C6 C5 179.4(3)
O11 C30 C31 C32 178.0(4)
O11 C30 C35 C34 -178.3(3)
O12 C34 C35 C30 179.5(3)
O12 C36 C37 C38 -0.2(6)
O13 C36 C37 C38 -180.0(4)
O14 C41 C42 C43 -179.5(3)
O14 C41 C46 C45 -178.9(3)
O15 C45 C46 C41 177.9(3)
O15 C47 C48 C49 1.0(6)
O16 C47 C48 C49 -178.6(4)
C1 O10 C28 C27 -177.8(3)
C1 C2 C3 C4 1.1(5)
C1 C2 C3 C29 -178.1(3)
C2 C1 C6 C5 0.1(5)
C2 C3 C4 C5 -0.7(5)
C2 C3 C29 O11 62.8(4)
C3 C4 C5 O1 -179.7(3)
C3 C4 C5 C6 -0.1(5)
C4 C3 C29 O11 -116.5(4)
C4 C5 C6 C1 0.3(5)
C5 O1 C7 C8 -177.2(3)
C6 C1 C2 C3 -0.8(5)
C7 O1 C5 C4 -7.2(5)
C7 O1 C5 C6 173.2(3)
C8 O2 C9 C10 179.3(3)
C9 O2 C8 C7 -172.0(3)
C10 O3 C11 C12 173.8(3)
C11 O3 C10 C9 179.2(3)
C12 O4 C13 C14 175.2(3)
C13 O4 C12 C11 -173.9(3)
C14 O5 C15 C16 -172.5(3)
C14 O5 C15 C20 7.8(5)
C15 O5 C14 C13 178.7(3)
C15 C16 C17 O6 180.0(3)
C15 C16 C17 C18 -0.2(5)
C16 C15 C20 C19 -1.4(5)
C16 C17 C18 C19 -1.0(5)
C17 O6 C21 C22 173.5(3)
C17 C18 C19 C20 1.1(5)
C17 C18 C19 C40 -177.4(3)
C18 C19 C20 C15 0.1(5)
C18 C19 C40 O14 -115.0(4)
C20 C15 C16 C17 1.4(5)
C20 C19 C40 O14 66.5(4)
C21 O6 C17 C16 -175.4(3)
C21 O6 C17 C18 4.7(5)
C22 O7 C23 C24 174.0(3)
C23 O7 C22 C21 172.2(3)
C24 O8 C25 C26 178.8(3)
C25 O8 C24 C23 -177.6(3)
C26 O9 C27 C28 -172.4(3)
C27 O9 C26 C25 -176.9(4)
C28 O10 C1 C2 -1.8(5)
C28 O10 C1 C6 178.9(3)
C29 O11 C30 C31 -178.7(4)
C29 O11 C30 C35 1.0(5)
C29 C3 C4 C5 178.6(3)
C30 O11 C29 C3 -178.6(3)
C30 C31 C32 C33 0.7(6)
C31 C30 C35 C34 1.4(6)
C31 C32 C33 C34 0.7(6)
C31 C32 C33 C38 -179.0(4)
C32 C33 C34 O12 179.5(3)
C32 C33 C34 C35 -1.1(6)
C32 C33 C38 C37 -177.7(4)
C32 C33 C38 C39 2.7(6)
C33 C34 C35 C30 0.0(6)
C34 O12 C36 O13 -178.0(3)
C34 O12 C36 C37 2.2(5)
C34 C33 C38 C37 2.6(6)
C34 C33 C38 C39 -177.0(4)
C35 C30 C31 C32 -1.8(6)
C36 O12 C34 C33 -1.7(5)
C36 O12 C34 C35 178.8(3)
C36 C37 C38 C33 -2.2(6)
C36 C37 C38 C39 177.4(4)
C38 C33 C34 O12 -0.7(5)
C38 C33 C34 C35 178.7(3)
C40 O14 C41 C42 -176.2(3)
C40 O14 C41 C46 3.1(5)
C40 C19 C20 C15 178.6(3)
C41 O14 C40 C19 179.5(3)
C41 C42 C43 C44 -1.4(5)
C42 C41 C46 C45 0.3(5)
C42 C43 C44 C45 0.2(5)
C42 C43 C44 C49 -178.3(3)
C43 C44 C45 O15 -178.1(3)
C43 C44 C45 C46 1.3(5)
C43 C44 C49 C48 177.1(4)
C43 C44 C49 C50 -3.1(5)
C44 C45 C46 C41 -1.6(5)
C45 O15 C47 O16 177.7(3)
C45 O15 C47 C48 -2.0(5)
C45 C44 C49 C48 -1.4(5)
C45 C44 C49 C50 178.4(3)
C46 C41 C42 C43 1.1(6)
C47 O15 C45 C44 1.3(5)
C47 O15 C45 C46 -178.2(3)
C47 C48 C49 C44 0.7(6)
C47 C48 C49 C50 -179.2(4)
C49 C44 C45 O15 0.5(5)
C49 C44 C45 C46 179.9(3)
N1 C51 C52 C53 2.2(6)
N1 C55 C56 N2 -8.2(5)
N1 C55 C56 C57 173.3(3)
N2 C56 C57 C58 -175.7(3)
N2 C56 C57 C60 2.3(5)
N2 C63 C64 N1 -55.4(4)
C51 N1 C55 C54 -4.8(5)
C51 N1 C55 C56 176.3(3)
C51 N1 C64 C63 -144.5(3)
C51 C52 C53 C54 -2.2(6)
C52 C53 C54 C55 -1.2(5)
C52 C53 C54 C59 177.6(4)
C53 C54 C55 N1 4.6(5)
C53 C54 C55 C56 -176.4(3)
C53 C54 C59 C58 -179.6(4)
C54 C55 C56 N2 172.8(3)
C54 C55 C56 C57 -5.7(5)
C55 N1 C51 C52 1.3(5)
C55 N1 C64 C63 41.9(4)
C55 C54 C59 C58 -0.8(5)
C55 C56 C57 C58 2.8(5)
C55 C56 C57 C60 -179.1(3)
C56 N2 C62 C61 1.1(5)
C56 N2 C63 C64 40.4(4)
C56 C57 C58 C59 1.1(5)
C56 C57 C60 C61 0.1(5)
C57 C58 C59 C54 -2.1(6)
C57 C60 C61 C62 -2.0(6)
C58 C57 C60 C61 178.1(4)
C59 C54 C55 N1 -174.2(3)
C59 C54 C55 C56 4.8(5)
C60 C57 C58 C59 -176.8(4)
C60 C61 C62 N2 1.5(6)
C62 N2 C56 C55 178.5(3)
C62 N2 C56 C57 -2.9(5)
C62 N2 C63 C64 -146.2(3)
C63 N2 C56 C55 -8.2(4)
C63 N2 C56 C57 170.3(3)
C63 N2 C62 C61 -172.1(3)
C64 N1 C51 C52 -172.0(3)
C64 N1 C55 C54 168.8(3)
C64 N1 C55 C56 -10.2(4)
